data_8000479
loop_
_publ_author_name
'Su, Binbin'
'Song, Gaomin'
'Molokeev, Maxim S.'
'Golovnev, Nicolay N.'
'Lesnikov, Maxim K.'
'Lin, Zheshuai'
'Xia, Zhiguo'

_publ_section_title
;
 Role of Metal-Chloride Anions in Photoluminescence Regulations for Hybrid
 Metal Halides.
;
_journal_issue 7
_journal_name_full 'The journal of physical chemistry letters'
_journal_page_first 1918
_journal_page_last 1925
_journal_paper_doi 10.1021/acs.jpclett.1c00182
_journal_volume 12
_journal_year 2021
_chemical_formula_sum 'C19 H26 Cl6 F N3 O4 Pb2'
_chemical_formula_weight 1006.51
_space_group_crystal_system monoclinic
_space_group_IT_number 14
_space_group_name_Hall '-P 2ybc'
_space_group_name_H-M_alt 'P 1 21/c 1'
_atom_sites_solution_hydrogens mixed
_audit_creation_method SHELXL-2014/7
_cell_angle_alpha 90
_cell_angle_beta 101.950(2)
_cell_angle_gamma 90
_cell_formula_units_Z 4
_cell_length_a 8.0389(10)
_cell_length_b 20.632(2)
_cell_length_c 17.359(2)
_cell_measurement_reflns_used 24114
_cell_measurement_temperature 296(2)
_cell_measurement_theta_max 24.781
_cell_measurement_theta_min 1.553
_cell_volume 2816.7(6)
_computing_cell_refinement 'APEX2 (Bruker, 2003-2008)'
_computing_data_collection 'APEX2 (Bruker, 2003-2008)'
_computing_data_reduction 'SAINT (Bruker, 2009)'
_computing_molecular_graphics 'DIAMOND (Brandenburg, 2005)'
_computing_publication_material 'publCIF (Westrip, 2009)'
_computing_structure_refinement 'SHELXL-2014/7 (Sheldrick, 2014)'
_computing_structure_solution 'SHELXS-2014 (Sheldrick, 2014)'
_diffrn_ambient_temperature 296(2)
_diffrn_measured_fraction_theta_full 0.989
_diffrn_measured_fraction_theta_max 0.989
_diffrn_measurement_device_type 'Bruker PHOTON2 CCD'
_diffrn_measurement_method '\f and \w scans'
_diffrn_radiation_type MoK\a
_diffrn_radiation_wavelength 0.71073
_diffrn_reflns_av_R_equivalents 0.1146
_diffrn_reflns_av_unetI/netI 0.0746
_diffrn_reflns_Laue_measured_fraction_full 0.989
_diffrn_reflns_Laue_measured_fraction_max 0.989
_diffrn_reflns_limit_h_max 9
_diffrn_reflns_limit_h_min -9
_diffrn_reflns_limit_k_max 24
_diffrn_reflns_limit_k_min -24
_diffrn_reflns_limit_l_max 20
_diffrn_reflns_limit_l_min -20
_diffrn_reflns_number 24114
_diffrn_reflns_point_group_measured_fraction_full 0.989
_diffrn_reflns_point_group_measured_fraction_max 0.989
_diffrn_reflns_theta_full 24.781
_diffrn_reflns_theta_max 24.781
_diffrn_reflns_theta_min 1.553
_exptl_absorpt_coefficient_mu 12.545
_exptl_absorpt_correction_T_max 0.7461
_exptl_absorpt_correction_T_min 0.5740
_exptl_absorpt_correction_type multi-scan
_exptl_absorpt_process_details
;
SADABS-2004/1. Bruker AXS Inc., Madison, Wisconsin, USA, 2004
;
_exptl_crystal_colour colorless
_exptl_crystal_density_diffrn 2.373
_exptl_crystal_description block
_exptl_crystal_F_000 1872
_exptl_crystal_size_max 0.3
_exptl_crystal_size_mid 0.2
_exptl_crystal_size_min 0.2
_refine_diff_density_max 2.490
_refine_diff_density_min -1.817
_refine_diff_density_rms 0.242
_refine_ls_extinction_method none
_refine_ls_goodness_of_fit_ref 1.012
_refine_ls_hydrogen_treatment mixed
_refine_ls_matrix_type full
_refine_ls_number_parameters 328
_refine_ls_number_reflns 4801
_refine_ls_number_restraints 4
_refine_ls_restrained_S_all 1.012
_refine_ls_R_factor_all 0.0713
_refine_ls_R_factor_gt 0.0464
_refine_ls_shift/su_max 0.001
_refine_ls_shift/su_mean 0.000
_refine_ls_structure_factor_coef Fsqd
_refine_ls_weighting_details 'w=1/[\s^2^(Fo^2^)+(0.0561P)^2^+7.1228P] where P=(Fo^2^+2Fc^2^)/3'
_refine_ls_weighting_scheme calc
_refine_ls_wR_factor_gt 0.1066
_refine_ls_wR_factor_ref 0.1211
_reflns_Friedel_coverage 0.000
_reflns_number_gt 3585
_reflns_number_total 4801
_reflns_threshold_expression 'I > 2\s(I)'
_cod_data_source_file jz1c00182_si_003.cif
_cod_data_source_block c
_cod_depositor_comments 'Adding full bibliography for 8000478--8000480.cif.'
_cod_original_cell_volume 2816.8(6)
_cod_original_sg_symbol_H-M 'P 21/c'
_cod_database_code 8000479
_shelx_shelxl_version_number 2014/7
_shelx_space_group_comment
;
The symmetry employed for this shelxl refinement is uniquely defined
by the following loop, which should always be used as a source of
symmetry information in preference to the above space-group names.
They are only intended as comments.
;

loop_
_space_group_symop_operation_xyz
'x, y, z'
'-x, y+1/2, -z+1/2'
'-x, -y, -z'
'x, -y-1/2, z-1/2'

loop_
_atom_site_label
_atom_site_type_symbol
_atom_site_fract_x
_atom_site_fract_y
_atom_site_fract_z
_atom_site_U_iso_or_equiv
_atom_site_adp_type
_atom_site_occupancy
_atom_site_site_symmetry_order
_atom_site_calc_flag
_atom_site_refinement_flags_posn
_atom_site_refinement_flags_adp
_atom_site_refinement_flags_occupancy
_atom_site_disorder_assembly
_atom_site_disorder_group
Pb1 Pb -0.00548(6) 0.07390(2) 0.40509(3) 0.02927(15) Uani 1 1 d . . . . .
Pb2 Pb 0.48359(6) 0.10105(2) 0.51452(3) 0.03145(16) Uani 1 1 d . . . . .
Cl1 Cl 0.2912(4) -0.00166(17) 0.3956(2) 0.0470(9) Uani 1 1 d . . . . .
Cl2 Cl 0.5571(4) 0.18946(17) 0.6367(2) 0.0438(8) Uani 1 1 d . . . . .
Cl3 Cl -0.0680(5) 0.08867(18) 0.2502(2) 0.0477(9) Uani 1 1 d . . . . .
Cl4 Cl 0.2286(4) 0.17766(17) 0.4282(2) 0.0503(9) Uani 1 1 d . . . . .
Cl5 Cl 0.7188(4) 0.15961(17) 0.4279(2) 0.0444(8) Uani 1 1 d . . . . .
Cl6 Cl 0.2120(5) 0.04583(19) 0.5850(2) 0.0533(10) Uani 1 1 d . . . . .
F F 0.0543(9) 0.6329(4) 0.4869(4) 0.0422(19) Uani 1 1 d . . . . .
O1 O 0.3269(12) 0.4549(4) 0.3726(5) 0.039(2) Uani 1 1 d D . . . .
H1O H 0.378(15) 0.437(6) 0.336(6) 0.047 Uiso 1 1 d D U . . .
O2 O 0.4212(12) 0.3207(5) 0.3579(5) 0.046(2) Uani 1 1 d . . . . .
O3 O 0.5730(12) 0.2858(4) 0.4731(6) 0.044(2) Uani 1 1 d D . . . .
H3O H 0.582(17) 0.244(2) 0.461(8) 0.052 Uiso 1 1 d D U . . .
N1 N 0.3445(12) 0.4030(5) 0.6031(6) 0.029(2) Uani 1 1 d . . . . .
N2 N 0.0865(12) 0.6096(4) 0.6466(6) 0.029(2) Uani 1 1 d . . . . .
N3 N 0.0499(12) 0.6968(5) 0.7729(5) 0.029(2) Uani 1 1 d . . . . .
H3 H 0.1668 0.6966 0.8036 0.035 Uiso 1 1 calc R U . . .
C1 C 0.4612(17) 0.3249(6) 0.4281(8) 0.036(3) Uani 1 1 d . . . . .
C2 C 0.4018(14) 0.3617(6) 0.5550(7) 0.031(3) Uani 1 1 d . . . . .
H2 H 0.4459 0.3221 0.5754 0.037 Uiso 1 1 calc R U . . .
C3 C 0.3989(14) 0.3750(6) 0.4764(7) 0.027(3) Uani 1 1 d . . . . .
C4 C 0.3323(14) 0.4347(6) 0.4443(7) 0.026(3) Uani 1 1 d . . . . .
C5 C 0.1985(14) 0.5377(6) 0.4687(7) 0.030(3) Uani 1 1 d . . . . .
H5 H 0.1933 0.5500 0.4167 0.036 Uiso 1 1 calc R U . . .
C6 C 0.1373(16) 0.5781(5) 0.5172(7) 0.031(3) Uani 1 1 d . . . . .
C7 C 0.1514(15) 0.5655(6) 0.5984(7) 0.029(3) Uani 1 1 d . . . . .
C8 C 0.2213(14) 0.5059(5) 0.6247(7) 0.027(3) Uani 1 1 d . . . . .
H8 H 0.2297 0.4947 0.6773 0.032 Uiso 1 1 calc R U . . .
C9 C 0.2784(14) 0.4631(6) 0.5751(7) 0.031(3) Uani 1 1 d . . . . .
C10 C 0.2697(14) 0.4776(6) 0.4948(6) 0.024(3) Uani 1 1 d . . . . .
C11 C 0.3394(16) 0.3852(6) 0.6854(7) 0.036(3) Uani 1 1 d . . . . .
H11 H 0.2265 0.3799 0.6977 0.043 Uiso 1 1 calc R U . . .
C12 C 0.472(2) 0.4122(7) 0.7478(9) 0.057(4) Uani 1 1 d . . . . .
H12A H 0.4405 0.4241 0.7969 0.068 Uiso 1 1 calc R U . . .
H12B H 0.5561 0.4403 0.7322 0.068 Uiso 1 1 calc R U . . .
C13 C 0.4781(18) 0.3418(7) 0.7291(8) 0.044(4) Uani 1 1 d . . . . .
H13A H 0.4488 0.3110 0.7664 0.053 Uiso 1 1 calc R U . . .
H13B H 0.5646 0.3272 0.7015 0.053 Uiso 1 1 calc R U . . .
C14 C 0.1507(17) 0.6766(6) 0.6495(7) 0.038(3) Uani 1 1 d . . . . .
H14A H 0.2697 0.6771 0.6756 0.045 Uiso 1 1 calc R U . . .
H14B H 0.1422 0.6926 0.5963 0.045 Uiso 1 1 calc R U . . .
C15 C 0.0539(17) 0.7198(6) 0.6921(7) 0.039(3) Uani 1 1 d . . . . .
H15A H -0.0618 0.7234 0.6622 0.047 Uiso 1 1 calc R U . . .
H15B H 0.1043 0.7627 0.6955 0.047 Uiso 1 1 calc R U . . .
C16 C -0.0141(15) 0.6292(6) 0.7682(7) 0.030(3) Uani 1 1 d . . . . .
H16A H -0.1322 0.6289 0.7408 0.037 Uiso 1 1 calc R U . . .
H16B H -0.0093 0.6130 0.8211 0.037 Uiso 1 1 calc R U . . .
C17 C 0.0852(16) 0.5850(6) 0.7267(6) 0.030(3) Uani 1 1 d . . . . .
H17A H 0.2010 0.5817 0.7566 0.036 Uiso 1 1 calc R U . . .
H17B H 0.0352 0.5420 0.7231 0.036 Uiso 1 1 calc R U . . .
C18 C -0.050(2) 0.7424(7) 0.8106(9) 0.055(4) Uani 1 1 d . . . . .
H18A H -0.1670 0.7417 0.7822 0.066 Uiso 1 1 calc R U . . .
H18B H -0.0063 0.7859 0.8066 0.066 Uiso 1 1 calc R U . . .
C19 C -0.044(3) 0.7272(9) 0.8961(10) 0.076(5) Uani 1 1 d . . . . .
H19A H -0.1105 0.7585 0.9174 0.091 Uiso 1 1 calc R U . . .
H19B H -0.0889 0.6846 0.9004 0.091 Uiso 1 1 calc R U . . .
H19C H 0.0718 0.7289 0.9248 0.091 Uiso 1 1 calc R U . . .
O1W O 0.4489(14) 0.4213(5) 0.2523(5) 0.048(2) Uani 1 1 d D . . . .
H1W H 0.384(15) 0.447(6) 0.216(6) 0.058 Uiso 1 1 d D U . . .
H2W H 0.452(18) 0.390(5) 0.217(7) 0.058 Uiso 1 1 d D U . . .

loop_
_atom_site_aniso_label
_atom_site_aniso_U_11
_atom_site_aniso_U_22
_atom_site_aniso_U_33
_atom_site_aniso_U_23
_atom_site_aniso_U_13
_atom_site_aniso_U_12
Pb1 0.0282(2) 0.0229(3) 0.0351(3) -0.0006(2) 0.0028(2) 0.00140(19)
Pb2 0.0308(3) 0.0268(3) 0.0331(3) 0.0037(2) -0.0018(2) -0.00082(19)
Cl1 0.053(2) 0.041(2) 0.0427(19) -0.0075(16) 0.0009(17) 0.0167(16)
Cl2 0.0484(19) 0.034(2) 0.0439(18) 0.0013(15) -0.0030(16) -0.0001(15)
Cl3 0.051(2) 0.053(2) 0.0370(18) -0.0037(16) 0.0047(16) 0.0056(17)
Cl4 0.0409(18) 0.032(2) 0.069(2) 0.0165(18) -0.0096(18) -0.0020(15)
Cl5 0.0472(19) 0.033(2) 0.055(2) -0.0038(16) 0.0147(17) 0.0077(15)
Cl6 0.064(2) 0.053(2) 0.044(2) -0.0041(17) 0.0133(18) -0.0213(19)
F 0.060(5) 0.031(5) 0.033(4) 0.007(3) 0.002(4) 0.018(4)
O1 0.061(6) 0.034(6) 0.024(5) -0.003(4) 0.012(4) 0.006(5)
O2 0.065(6) 0.043(6) 0.034(5) 0.002(4) 0.021(5) 0.016(5)
O3 0.059(6) 0.023(5) 0.050(6) -0.002(5) 0.015(5) 0.013(5)
N1 0.036(6) 0.021(6) 0.026(5) 0.004(4) -0.006(5) 0.005(4)
N2 0.038(6) 0.014(6) 0.034(6) 0.007(4) 0.006(5) 0.001(4)
N3 0.033(5) 0.023(6) 0.028(5) -0.001(4) 0.002(5) 0.006(4)
C1 0.051(8) 0.023(8) 0.038(8) -0.002(6) 0.020(7) -0.005(6)
C2 0.034(7) 0.024(7) 0.030(7) -0.006(5) -0.002(6) 0.013(5)
C3 0.024(6) 0.024(7) 0.034(7) -0.006(5) 0.006(5) 0.003(5)
C4 0.022(6) 0.027(7) 0.029(6) -0.005(5) 0.002(5) 0.000(5)
C5 0.031(6) 0.028(8) 0.030(7) 0.005(6) 0.006(6) -0.005(5)
C6 0.044(7) 0.005(6) 0.040(7) 0.005(5) 0.000(6) 0.001(5)
C7 0.030(6) 0.032(8) 0.025(6) -0.002(5) 0.005(5) 0.000(5)
C8 0.028(6) 0.022(7) 0.027(6) 0.002(5) 0.000(5) 0.002(5)
C9 0.026(6) 0.028(8) 0.038(7) -0.009(6) 0.004(6) -0.002(5)
C10 0.029(6) 0.025(7) 0.020(6) 0.005(5) 0.010(5) 0.002(5)
C11 0.036(7) 0.036(8) 0.035(7) 0.004(6) 0.001(6) 0.005(6)
C12 0.077(11) 0.043(10) 0.043(9) -0.002(7) -0.006(8) 0.008(8)
C13 0.067(9) 0.029(8) 0.037(7) 0.007(6) 0.009(7) 0.017(7)
C14 0.057(8) 0.021(7) 0.037(7) 0.011(6) 0.013(7) 0.007(6)
C15 0.054(8) 0.024(8) 0.041(7) 0.009(6) 0.012(7) 0.011(6)
C16 0.042(7) 0.016(7) 0.028(6) -0.004(5) -0.005(6) -0.004(5)
C17 0.048(8) 0.018(7) 0.021(6) 0.002(5) -0.001(6) 0.001(5)
C18 0.071(10) 0.031(9) 0.061(10) -0.012(7) 0.010(9) 0.016(7)
C19 0.115(15) 0.050(12) 0.067(11) -0.017(9) 0.029(11) 0.002(10)
O1W 0.065(7) 0.044(7) 0.035(5) -0.003(5) 0.011(5) 0.009(5)

loop_
_atom_type_symbol
_atom_type_description
_atom_type_scat_dispersion_real
_atom_type_scat_dispersion_imag
_atom_type_scat_source
C C 0.0033 0.0016 'International Tables Vol C Tables 4.2.6.8 and 6.1.1.4'
N N 0.0061 0.0033 'International Tables Vol C Tables 4.2.6.8 and 6.1.1.4'
Cl Cl 0.1484 0.1585 'International Tables Vol C Tables 4.2.6.8 and 6.1.1.4'
Pb Pb -3.3944 10.1111 'International Tables Vol C Tables 4.2.6.8 and 6.1.1.4'
O O 0.0106 0.0060 'International Tables Vol C Tables 4.2.6.8 and 6.1.1.4'
F F 0.0171 0.0103 'International Tables Vol C Tables 4.2.6.8 and 6.1.1.4'
H H 0.0000 0.0000 'International Tables Vol C Tables 4.2.6.8 and 6.1.1.4'

loop_
_geom_angle_atom_site_label_1
_geom_angle_atom_site_label_2
_geom_angle_atom_site_label_3
_geom_angle
_geom_angle_site_symmetry_1
_geom_angle_site_symmetry_3
_geom_angle_publ_flag
Cl3 Pb1 Cl4 92.16(12) . . ?
Cl3 Pb1 Cl1 89.39(10) . . ?
Cl4 Pb1 Cl1 83.28(11) . . ?
Cl3 Pb1 Cl5 94.48(11) . 1_455 ?
Cl4 Pb1 Cl5 91.37(10) . 1_455 ?
Cl1 Pb1 Cl5 173.52(10) . 1_455 ?
Cl3 Pb1 Cl6 99.31(11) . 3_556 ?
Cl4 Pb1 Cl6 167.51(10) . 3_556 ?
Cl1 Pb1 Cl6 91.85(11) . 3_556 ?
Cl5 Pb1 Cl6 92.65(11) 1_455 3_556 ?
Cl2 Pb2 Cl4 93.18(11) . . ?
Cl2 Pb2 Cl5 93.66(10) . . ?
Cl4 Pb2 Cl5 88.32(10) . . ?
Cl2 Pb2 Cl6 89.74(10) . . ?
Cl4 Pb2 Cl6 85.21(11) . . ?
Cl5 Pb2 Cl6 172.85(10) . . ?
Cl2 Pb2 Cl1 92.42(9) . 3_656 ?
Cl4 Pb2 Cl1 169.92(10) . 3_656 ?
Cl5 Pb2 Cl1 99.68(10) . 3_656 ?
Cl6 Pb2 Cl1 86.43(11) . 3_656 ?
Pb1 Cl1 Pb2 140.17(14) . 3_656 ?
Pb2 Cl4 Pb1 92.35(10) . . ?
Pb2 Cl5 Pb1 114.23(12) . 1_655 ?
Pb2 Cl6 Pb1 143.98(15) . 3_556 ?
C4 O1 H1O 127(9) . . ?
C1 O3 H3O 122(9) . . ?
C2 N1 C9 120.2(10) . . ?
C2 N1 C11 121.7(10) . . ?
C9 N1 C11 118.1(10) . . ?
C7 N2 C14 117.1(10) . . ?
C7 N2 C17 114.4(9) . . ?
C14 N2 C17 111.0(9) . . ?
C18 N3 C16 114.3(10) . . ?
C18 N3 C15 109.5(10) . . ?
C16 N3 C15 108.9(9) . . ?
C18 N3 H3 108.0 . . ?
C16 N3 H3 108.0 . . ?
C15 N3 H3 108.0 . . ?
O2 C1 O3 123.9(12) . . ?
O2 C1 C3 125.2(13) . . ?
O3 C1 C3 110.9(11) . . ?
N1 C2 C3 123.4(11) . . ?
N1 C2 H2 118.3 . . ?
C3 C2 H2 118.3 . . ?
C2 C3 C4 119.2(11) . . ?
C2 C3 C1 118.7(11) . . ?
C4 C3 C1 122.0(11) . . ?
O1 C4 C10 116.6(10) . . ?
O1 C4 C3 126.1(11) . . ?
C10 C4 C3 117.2(10) . . ?
C6 C5 C10 121.5(11) . . ?
C6 C5 H5 119.3 . . ?
C10 C5 H5 119.3 . . ?
C5 C6 F 119.0(11) . . ?
C5 C6 C7 123.0(11) . . ?
F C6 C7 117.9(11) . . ?
C8 C7 N2 123.4(11) . . ?
C8 C7 C6 115.7(11) . . ?
N2 C7 C6 120.8(11) . . ?
C9 C8 C7 121.8(11) . . ?
C9 C8 H8 119.1 . . ?
C7 C8 H8 119.1 . . ?
C8 C9 N1 120.3(11) . . ?
C8 C9 C10 121.7(11) . . ?
N1 C9 C10 118.0(10) . . ?
C5 C10 C4 121.9(10) . . ?
C5 C10 C9 116.1(11) . . ?
C4 C10 C9 121.9(11) . . ?
C12 C11 N1 117.2(12) . . ?
C12 C11 C13 60.3(9) . . ?
N1 C11 C13 117.8(11) . . ?
C12 C11 H11 116.6 . . ?
N1 C11 H11 116.6 . . ?
C13 C11 H11 116.6 . . ?
C11 C12 C13 61.3(9) . . ?
C11 C12 H12A 117.6 . . ?
C13 C12 H12A 117.6 . . ?
C11 C12 H12B 117.6 . . ?
C13 C12 H12B 117.6 . . ?
H12A C12 H12B 114.7 . . ?
C12 C13 C11 58.4(9) . . ?
C12 C13 H13A 117.9 . . ?
C11 C13 H13A 117.9 . . ?
C12 C13 H13B 117.9 . . ?
C11 C13 H13B 117.9 . . ?
H13A C13 H13B 115.1 . . ?
C15 C14 N2 111.5(11) . . ?
C15 C14 H14A 109.3 . . ?
N2 C14 H14A 109.3 . . ?
C15 C14 H14B 109.3 . . ?
N2 C14 H14B 109.3 . . ?
H14A C14 H14B 108.0 . . ?
C14 C15 N3 113.3(10) . . ?
C14 C15 H15A 108.9 . . ?
N3 C15 H15A 108.9 . . ?
C14 C15 H15B 108.9 . . ?
N3 C15 H15B 108.9 . . ?
H15A C15 H15B 107.7 . . ?
N3 C16 C17 112.8(10) . . ?
N3 C16 H16A 109.0 . . ?
C17 C16 H16A 109.0 . . ?
N3 C16 H16B 109.0 . . ?
C17 C16 H16B 109.0 . . ?
H16A C16 H16B 107.8 . . ?
N2 C17 C16 110.6(10) . . ?
N2 C17 H17A 109.5 . . ?
C16 C17 H17A 109.5 . . ?
N2 C17 H17B 109.5 . . ?
C16 C17 H17B 109.5 . . ?
H17A C17 H17B 108.1 . . ?
N3 C18 C19 113.2(12) . . ?
N3 C18 H18A 108.9 . . ?
C19 C18 H18A 108.9 . . ?
N3 C18 H18B 108.9 . . ?
C19 C18 H18B 108.9 . . ?
H18A C18 H18B 107.7 . . ?
C18 C19 H19A 109.5 . . ?
C18 C19 H19B 109.5 . . ?
H19A C19 H19B 109.5 . . ?
C18 C19 H19C 109.5 . . ?
H19A C19 H19C 109.5 . . ?
H19B C19 H19C 109.5 . . ?
H1W O1W H2W 92(10) . . ?

loop_
_geom_bond_atom_site_label_1
_geom_bond_atom_site_label_2
_geom_bond_distance
_geom_bond_site_symmetry_2
_geom_bond_publ_flag
Pb1 Cl3 2.648(3) . ?
Pb1 Cl4 2.824(3) . ?
Pb1 Cl1 2.883(3) . ?
Pb1 Cl5 2.926(3) 1_455 ?
Pb1 Cl6 3.001(4) 3_556 ?
Pb2 Cl2 2.767(3) . ?
Pb2 Cl4 2.770(3) . ?
Pb2 Cl5 2.911(4) . ?
Pb2 Cl6 2.945(4) . ?
Pb2 Cl1 2.958(3) 3_656 ?
Cl1 Pb2 2.958(3) 3_656 ?
Cl5 Pb1 2.926(3) 1_655 ?
Cl6 Pb1 3.001(4) 3_556 ?
F C6 1.362(13) . ?
O1 C4 1.304(14) . ?
O1 H1O 0.90(3) . ?
O2 C1 1.198(15) . ?
O3 C1 1.334(16) . ?
O3 H3O 0.90(3) . ?
N1 C2 1.339(14) . ?
N1 C9 1.396(15) . ?
N1 C11 1.484(15) . ?
N2 C7 1.407(15) . ?
N2 C14 1.474(15) . ?
N2 C17 1.483(14) . ?
N3 C18 1.474(16) . ?
N3 C16 1.482(15) . ?
N3 C15 1.487(15) . ?
N3 H3 0.9800 . ?
C1 C3 1.481(16) . ?
C2 C3 1.387(16) . ?
C2 H2 0.9300 . ?
C3 C4 1.412(16) . ?
C4 C10 1.409(16) . ?
C5 C6 1.348(17) . ?
C5 C10 1.401(16) . ?
C5 H5 0.9300 . ?
C6 C7 1.414(17) . ?
C7 C8 1.389(16) . ?
C8 C9 1.378(16) . ?
C8 H8 0.9300 . ?
C9 C10 1.413(16) . ?
C11 C12 1.463(19) . ?
C11 C13 1.506(17) . ?
C11 H11 0.9800 . ?
C12 C13 1.492(19) . ?
C12 H12A 0.9700 . ?
C12 H12B 0.9700 . ?
C13 H13A 0.9700 . ?
C13 H13B 0.9700 . ?
C14 C15 1.477(17) . ?
C14 H14A 0.9700 . ?
C14 H14B 0.9700 . ?
C15 H15A 0.9700 . ?
C15 H15B 0.9700 . ?
C16 C17 1.492(16) . ?
C16 H16A 0.9700 . ?
C16 H16B 0.9700 . ?
C17 H17A 0.9700 . ?
C17 H17B 0.9700 . ?
C18 C19 1.51(2) . ?
C18 H18A 0.9700 . ?
C18 H18B 0.9700 . ?
C19 H19A 0.9600 . ?
C19 H19B 0.9600 . ?
C19 H19C 0.9600 . ?
O1W H1W 0.90(3) . ?
O1W H2W 0.90(3) . ?
